data_2242394
loop_
_publ_author_name
'Osorio, Luis F. B.'
'Carvalho, Samir A.'
'da Silva, Edson F.'
'Fraga, Carlos A. M.'
'Wardell, Solange M. S. V.'
'Milne, Bruce F.'
'Wardell, James L.'
'Harrison, William T. A.'

_publ_section_title
;
 Different molecular conformations in the crystal structures of three
 5-nitroimidazolyl derivatives
;
_journal_coeditor_code MW2136
_journal_issue 3
_journal_name_full 'Acta Crystallographica Section E'
_journal_page_first 380
_journal_page_last 384
_journal_paper_doi 10.1107/S2056989018002876
_journal_volume 74
_journal_year 2018
_chemical_formula_iupac 'C12 H12 N4 O3'
_chemical_formula_moiety 'C12 H12 N4 O3'
_chemical_formula_sum 'C12 H12 N4 O3'
_chemical_formula_weight 260.26
_chemical_name_systematic
;
(<i>E</i>)-1-Methyl-5-nitro-1<i>H</i>-imidazole-2-carbaldehyde
<i>O</i>-benzyloxime
;
_space_group_crystal_system monoclinic
_space_group_IT_number 14
_space_group_name_Hall '-P 2ybc'
_space_group_name_H-M_alt 'P 1 21/c 1'
_symmetry_space_group_name_Hall '-P 2ybc'
_symmetry_space_group_name_H-M 'P 1 21/c 1'
_atom_sites_solution_hydrogens geom
_atom_sites_solution_primary direct
_audit_creation_method SHELXL-2014/7
_cell_angle_alpha 90
_cell_angle_beta 97.942(3)
_cell_angle_gamma 90
_cell_formula_units_Z 4
_cell_length_a 7.6399(5)
_cell_length_b 10.5071(7)
_cell_length_c 14.9243(11)
_cell_measurement_reflns_used 7971
_cell_measurement_temperature 100(2)
_cell_measurement_theta_max 27.5
_cell_measurement_theta_min 2.4
_cell_volume 1186.53(14)
_computing_cell_refinement
;
CrystalClear (Rigaku, 2012)
;
_computing_data_collection
;
CrystalClear (Rigaku, 2012)
;
_computing_data_reduction
;
CrystalClear (Rigaku, 2012)
;
_computing_molecular_graphics
;
ORTEP-3 for Windows (Farrugia, 2012)
;
_computing_publication_material
;
publCIF (Westrip, 2010)
;
_computing_structure_refinement
;
SHELXL2014 (Sheldrick, 2015)
;
_computing_structure_solution
;
SHELXS97 (Sheldrick, 2008)
;
_diffrn_ambient_temperature 100(2)
_diffrn_measured_fraction_theta_full 0.996
_diffrn_measured_fraction_theta_max 0.997
_diffrn_measurement_device_type 'Rigaku Saturn724+ CCD'
_diffrn_measurement_method \w
_diffrn_radiation_type MoK\a
_diffrn_radiation_wavelength 0.71073
_diffrn_reflns_av_R_equivalents 0.0546
_diffrn_reflns_limit_h_max 6
_diffrn_reflns_limit_h_min -9
_diffrn_reflns_limit_k_max 13
_diffrn_reflns_limit_k_min -13
_diffrn_reflns_limit_l_max 18
_diffrn_reflns_limit_l_min -19
_diffrn_reflns_number 7757
_diffrn_reflns_theta_full 25.242
_diffrn_reflns_theta_max 27.472
_diffrn_reflns_theta_min 2.378
_exptl_absorpt_coefficient_mu 0.108
_exptl_absorpt_correction_T_max 1.000
_exptl_absorpt_correction_T_min 0.618
_exptl_absorpt_correction_type multi-scan
_exptl_absorpt_process_details
;
(<i>FS_ABSCOR</i>; Rigaku, 2013)
;
_exptl_crystal_colour colourless
_exptl_crystal_density_diffrn 1.457
_exptl_crystal_description plate
_exptl_crystal_F_000 544
_exptl_crystal_size_max 0.11
_exptl_crystal_size_mid 0.07
_exptl_crystal_size_min 0.03
_refine_diff_density_max 0.243
_refine_diff_density_min -0.223
_refine_ls_extinction_method none
_refine_ls_goodness_of_fit_ref 0.949
_refine_ls_hydrogen_treatment constr
_refine_ls_matrix_type full
_refine_ls_number_parameters 173
_refine_ls_number_reflns 2705
_refine_ls_number_restraints 0
_refine_ls_restrained_S_all 0.949
_refine_ls_R_factor_all 0.0690
_refine_ls_R_factor_gt 0.0470
_refine_ls_shift/su_max 0.000
_refine_ls_shift/su_mean 0.000
_refine_ls_structure_factor_coef Fsqd
_refine_ls_weighting_details 'w=1/[\s^2^(Fo^2^)+(0.0674P)^2^] where P=(Fo^2^+2Fc^2^)/3'
_refine_ls_weighting_scheme calc
_refine_ls_wR_factor_gt 0.1171
_refine_ls_wR_factor_ref 0.1261
_reflns_number_gt 1891
_reflns_number_total 2705
_reflns_threshold_expression 'I > 2\s(I)'
_cod_data_source_file mw2136sup1.cif
_cod_data_source_block I
_cod_database_code 2242394
_shelx_space_group_comment
;
The symmetry employed for this shelxl refinement is uniquely defined
by the following loop, which should always be used as a source of
symmetry information in preference to the above space-group names.
They are only intended as comments.
;
_shelx_estimated_absorpt_t_min 0.988
_shelx_estimated_absorpt_t_max 0.997

loop_
_space_group_symop_operation_xyz
'x, y, z'
'-x, y+1/2, -z+1/2'
'-x, -y, -z'
'x, -y-1/2, z-1/2'

loop_
_atom_site_type_symbol
_atom_site_label
_atom_site_fract_x
_atom_site_fract_y
_atom_site_fract_z
_atom_site_U_iso_or_equiv
_atom_site_adp_type
_atom_site_calc_flag
_atom_site_occupancy
C C1 -0.2026(2) 0.18424(17) 0.08287(11) 0.0272(4) Uani d 1
C C2 -0.1242(2) 0.06989(17) 0.10516(11) 0.0302(4) Uani d 1
H H2 -0.1177 0.0010 0.0646 0.036 Uiso calc 1
C C3 -0.0953(2) 0.18453(17) 0.22478(11) 0.0262(4) Uani d 1
C C4 -0.2593(2) 0.38590(16) 0.17211(11) 0.0295(4) Uani d 1
H H4A -0.3780 0.3918 0.1378 0.044 Uiso calc 1
H H4B -0.1832 0.4512 0.1508 0.044 Uiso calc 1
H H4C -0.2661 0.3991 0.2365 0.044 Uiso calc 1
C C5 -0.0422(2) 0.23260(16) 0.31595(11) 0.0277(4) Uani d 1
H H5 -0.0610 0.3193 0.3300 0.033 Uiso calc 1
C C6 0.1846(3) 0.13647(17) 0.51983(12) 0.0353(5) Uani d 1
H H6A 0.2794 0.0969 0.4903 0.042 Uiso calc 1
H H6B 0.1069 0.0680 0.5372 0.042 Uiso calc 1
C C7 0.2641(2) 0.20824(16) 0.60261(11) 0.0275(4) Uani d 1
C C8 0.2637(2) 0.15343(17) 0.68727(11) 0.0296(4) Uani d 1
H H8 0.2039 0.0751 0.6927 0.036 Uiso calc 1
C C9 0.3508(2) 0.21295(18) 0.76444(12) 0.0328(4) Uani d 1
H H9 0.3522 0.1739 0.8220 0.039 Uiso calc 1
C C10 0.4346(2) 0.32796(18) 0.75770(12) 0.0336(4) Uani d 1
H H10 0.4943 0.3680 0.8103 0.040 Uiso calc 1
C C11 0.4313(2) 0.38490(17) 0.67342(12) 0.0327(4) Uani d 1
H H11 0.4865 0.4652 0.6686 0.039 Uiso calc 1
C C12 0.3475(2) 0.32503(17) 0.59602(11) 0.0293(4) Uani d 1
H H12 0.3471 0.3639 0.5385 0.035 Uiso calc 1
N N1 -0.05705(18) 0.06958(14) 0.19410(9) 0.0292(4) Uani d 1
N N2 -0.18520(17) 0.25946(13) 0.15896(9) 0.0257(3) Uani d 1
N N3 0.03028(18) 0.15619(14) 0.37682(9) 0.0287(3) Uani d 1
N N4 -0.28663(19) 0.22404(14) -0.00435(9) 0.0308(4) Uani d 1
O O1 0.08352(16) 0.22291(11) 0.45775(7) 0.0304(3) Uani d 1
O O2 -0.33264(17) 0.33549(12) -0.01644(8) 0.0382(3) Uani d 1
O O3 -0.30669(18) 0.14106(13) -0.06357(8) 0.0402(4) Uani d 1

loop_
_atom_site_aniso_label
_atom_site_aniso_U_11
_atom_site_aniso_U_22
_atom_site_aniso_U_33
_atom_site_aniso_U_12
_atom_site_aniso_U_13
_atom_site_aniso_U_23
C1 0.0262(8) 0.0346(9) 0.0192(8) -0.0040(7) -0.0031(6) 0.0003(7)
C2 0.0309(9) 0.0354(9) 0.0224(9) -0.0024(8) -0.0026(7) -0.0007(7)
C3 0.0231(8) 0.0319(9) 0.0215(8) -0.0024(7) -0.0038(6) 0.0032(7)
C4 0.0303(9) 0.0299(8) 0.0257(9) 0.0015(7) -0.0055(7) 0.0003(7)
C5 0.0276(9) 0.0319(8) 0.0215(8) -0.0012(7) -0.0033(7) 0.0000(7)
C6 0.0412(10) 0.0328(9) 0.0270(9) 0.0019(8) -0.0131(8) 0.0024(8)
C7 0.0243(8) 0.0320(9) 0.0232(8) 0.0031(7) -0.0070(6) 0.0001(7)
C8 0.0266(8) 0.0335(9) 0.0272(9) 0.0006(7) -0.0018(7) 0.0034(7)
C9 0.0328(9) 0.0427(10) 0.0211(9) 0.0104(8) -0.0030(7) 0.0024(8)
C10 0.0305(9) 0.0404(10) 0.0263(9) 0.0069(8) -0.0090(7) -0.0072(8)
C11 0.0271(9) 0.0317(9) 0.0366(10) -0.0005(7) -0.0049(7) -0.0031(8)
C12 0.0285(9) 0.0344(9) 0.0230(9) 0.0024(8) -0.0031(7) 0.0037(7)
N1 0.0306(7) 0.0339(8) 0.0212(7) -0.0019(6) -0.0033(6) 0.0012(6)
N2 0.0247(7) 0.0305(7) 0.0197(7) -0.0012(6) -0.0049(6) 0.0002(6)
N3 0.0282(7) 0.0355(8) 0.0203(7) -0.0027(6) -0.0040(6) -0.0042(6)
N4 0.0321(8) 0.0374(8) 0.0202(7) -0.0036(7) -0.0054(6) 0.0002(7)
O1 0.0334(7) 0.0358(6) 0.0185(6) 0.0028(5) -0.0087(5) -0.0025(5)
O2 0.0460(8) 0.0378(7) 0.0271(7) 0.0049(6) -0.0085(6) 0.0048(6)
O3 0.0500(8) 0.0428(7) 0.0236(7) -0.0058(6) -0.0097(6) -0.0054(6)

loop_
_atom_type_symbol
_atom_type_description
_atom_type_scat_dispersion_real
_atom_type_scat_dispersion_imag
_atom_type_scat_source
C C 0.0033 0.0016 'International Tables Vol C Tables 4.2.6.8 and 6.1.1.4'
H H 0.0000 0.0000 'International Tables Vol C Tables 4.2.6.8 and 6.1.1.4'
N N 0.0061 0.0033 'International Tables Vol C Tables 4.2.6.8 and 6.1.1.4'
O O 0.0106 0.0060 'International Tables Vol C Tables 4.2.6.8 and 6.1.1.4'

loop_
_geom_angle_atom_site_label_1
_geom_angle_atom_site_label_2
_geom_angle_atom_site_label_3
_geom_angle
C2 C1 N2 108.43(14)
C2 C1 N4 127.30(16)
N2 C1 N4 124.26(15)
N1 C2 C1 109.59(15)
N1 C2 H2 125.2
C1 C2 H2 125.2
N1 C3 N2 112.68(14)
N1 C3 C5 125.95(14)
N2 C3 C5 121.28(15)
N2 C4 H4A 109.5
N2 C4 H4B 109.5
H4A C4 H4B 109.5
N2 C4 H4C 109.5
H4A C4 H4C 109.5
H4B C4 H4C 109.5
N3 C5 C3 118.90(15)
N3 C5 H5 120.5
C3 C5 H5 120.5
O1 C6 C7 109.39(14)
O1 C6 H6A 109.8
C7 C6 H6A 109.8
O1 C6 H6B 109.8
C7 C6 H6B 109.8
H6A C6 H6B 108.2
C8 C7 C12 119.23(15)
C8 C7 C6 119.24(16)
C12 C7 C6 121.42(15)
C7 C8 C9 120.27(17)
C7 C8 H8 119.9
C9 C8 H8 119.9
C10 C9 C8 120.40(16)
C10 C9 H9 119.8
C8 C9 H9 119.8
C9 C10 C11 119.54(16)
C9 C10 H10 120.2
C11 C10 H10 120.2
C10 C11 C12 120.36(17)
C10 C11 H11 119.8
C12 C11 H11 119.8
C11 C12 C7 120.16(16)
C11 C12 H12 119.9
C7 C12 H12 119.9
C3 N1 C2 105.18(14)
C3 N2 C1 104.12(14)
C3 N2 C4 126.14(14)
C1 N2 C4 129.47(13)
C5 N3 O1 110.01(13)
O2 N4 O3 124.23(14)
O2 N4 C1 119.68(14)
O3 N4 C1 116.09(14)
N3 O1 C6 107.65(12)

loop_
_geom_bond_atom_site_label_1
_geom_bond_atom_site_label_2
_geom_bond_distance
C1 C2 1.363(2)
C1 N2 1.375(2)
C1 N4 1.432(2)
C2 N1 1.355(2)
C2 H2 0.9500
C3 N1 1.338(2)
C3 N2 1.368(2)
C3 C5 1.456(2)
C4 N2 1.468(2)
C4 H4A 0.9800
C4 H4B 0.9800
C4 H4C 0.9800
C5 N3 1.279(2)
C5 H5 0.9500
C6 O1 1.4428(19)
C6 C7 1.502(2)
C6 H6A 0.9900
C6 H6B 0.9900
C7 C8 1.389(2)
C7 C12 1.392(2)
C8 C9 1.396(2)
C8 H8 0.9500
C9 C10 1.378(3)
C9 H9 0.9500
C10 C11 1.390(3)
C10 H10 0.9500
C11 C12 1.391(2)
C11 H11 0.9500
C12 H12 0.9500
N3 O1 1.4071(16)
N4 O2 1.2287(18)
N4 O3 1.2359(18)

loop_
_geom_hbond_atom_site_label_D
_geom_hbond_atom_site_label_H
_geom_hbond_atom_site_label_A
_geom_hbond_site_symmetry_A
_geom_hbond_distance_DH
_geom_hbond_distance_HA
_geom_hbond_distance_DA
_geom_hbond_angle_DHA
C4 H4B N3 2 0.98 2.51 3.466(2) 165
C5 H5 O3 4_566 0.95 2.65 3.175(2) 115

loop_
_geom_torsion_atom_site_label_1
_geom_torsion_atom_site_label_2
_geom_torsion_atom_site_label_3
_geom_torsion_atom_site_label_4
_geom_torsion
N2 C1 C2 N1 0.2(2)
N4 C1 C2 N1 178.92(15)
N1 C3 C5 N3 -8.6(3)
N2 C3 C5 N3 175.00(15)
O1 C6 C7 C8 138.31(16)
O1 C6 C7 C12 -45.5(2)
C12 C7 C8 C9 -2.0(3)
C6 C7 C8 C9 174.21(16)
C7 C8 C9 C10 1.4(3)
C8 C9 C10 C11 0.3(3)
C9 C10 C11 C12 -1.5(3)
C10 C11 C12 C7 0.9(3)
C8 C7 C12 C11 0.9(3)
C6 C7 C12 C11 -175.28(16)
N2 C3 N1 C2 0.09(19)
C5 C3 N1 C2 -176.59(16)
C1 C2 N1 C3 -0.16(19)
N1 C3 N2 C1 0.01(19)
C5 C3 N2 C1 176.86(15)
N1 C3 N2 C4 174.49(15)
C5 C3 N2 C4 -8.7(2)
C2 C1 N2 C3 -0.11(18)
N4 C1 N2 C3 -178.90(15)
C2 C1 N2 C4 -174.33(16)
N4 C1 N2 C4 6.9(3)
C3 C5 N3 O1 175.55(14)
C2 C1 N4 O2 -171.21(18)
N2 C1 N4 O2 7.4(3)
C2 C1 N4 O3 8.3(3)
N2 C1 N4 O3 -173.14(16)
C5 N3 O1 C6 -172.50(15)
C7 C6 O1 N3 172.62(14)

_cod_database_fobs_code 2242394
